data_7000995
loop_
_publ_author_name
'Weber, Lothar'
'Werner, Vanessa'
'Fox, Mark A.'
'Marder, Todd B.'
'Schwedler, Stefanie'
'Brockhinke, Andreas'
'Stammler, Hans-Georg'
'Neumann, Beate'

_publ_section_title
;
 Synthetic, structural, photophysical and computational studies on
 2-arylethynyl-1,3,2-diazaboroles
;
_journal_issue 15
_journal_name_full 'Dalton Transactions'
_journal_page_first 2823
_journal_page_last 2831
_journal_paper_doi 10.1039/b821208b
_journal_year 2009
_chemical_formula_moiety 'C20 H24 B N3'
_chemical_formula_sum 'C20 H24 B N3'
_chemical_formula_weight 317.23
_chemical_name_systematic ?
_space_group_IT_number 14
_symmetry_cell_setting monoclinic
_symmetry_space_group_name_Hall '-P 2yn'
_symmetry_space_group_name_H-M 'P 1 21/n 1'
_atom_sites_solution_hydrogens geom
_atom_sites_solution_primary direct
_atom_sites_solution_secondary difmap
_audit_creation_method SHELXL-97
_cell_angle_alpha 90.00
_cell_angle_beta 94.3123(13)
_cell_angle_gamma 90.00
_cell_formula_units_Z 4
_cell_length_a 11.0573(2)
_cell_length_b 11.5078(2)
_cell_length_c 14.1544(3)
_cell_measurement_reflns_used 15142
_cell_measurement_temperature 100(2)
_cell_measurement_theta_max 27.485
_cell_measurement_theta_min 2.910
_cell_volume 1795.98(6)
_computing_cell_refinement 'HKL Scalepack (Otwinowski & Minor 1997)'
_computing_data_collection 'Collect, Bruker AXS, 2004'
_computing_data_reduction 'Denzo and Scalepack (Otwinowski & Minor, 1997)'
_computing_molecular_graphics 'SHELXTL-PLUS (1990)'
_computing_publication_material 'SHELXL-97 (Sheldrick, 1997)'
_computing_structure_refinement 'SHELXL-97 (Sheldrick, 1997)'
_computing_structure_solution 'SHELXS-97 (Sheldrick, 1990)'
_diffrn_ambient_temperature 100(2)
_diffrn_measured_fraction_theta_full 0.996
_diffrn_measured_fraction_theta_max 0.996
_diffrn_measurement_device_type KappaCCD
_diffrn_measurement_method CCD
_diffrn_radiation_monochromator graphite
_diffrn_radiation_source 'fine-focus sealed tube'
_diffrn_radiation_type MoK\a
_diffrn_radiation_wavelength 0.71073
_diffrn_reflns_av_R_equivalents 0.032
_diffrn_reflns_av_sigmaI/netI 0.0260
_diffrn_reflns_limit_h_max 14
_diffrn_reflns_limit_h_min -14
_diffrn_reflns_limit_k_max 14
_diffrn_reflns_limit_k_min -14
_diffrn_reflns_limit_l_max 18
_diffrn_reflns_limit_l_min -18
_diffrn_reflns_number 27595
_diffrn_reflns_theta_full 27.48
_diffrn_reflns_theta_max 27.48
_diffrn_reflns_theta_min 3.01
_exptl_absorpt_coefficient_mu 0.069
_exptl_absorpt_correction_T_max 0.9829
_exptl_absorpt_correction_T_min 0.9796
_exptl_absorpt_correction_type multi-scan
_exptl_absorpt_process_details 'Denzo and Scalepack (Otwinowski & Minor, 1997)'
_exptl_crystal_colour Colourless
_exptl_crystal_density_diffrn 1.173
_exptl_crystal_density_method 'not measured'
_exptl_crystal_description fragment
_exptl_crystal_F_000 680
_exptl_crystal_size_max 0.30
_exptl_crystal_size_mid 0.30
_exptl_crystal_size_min 0.25
_refine_diff_density_max 0.216
_refine_diff_density_min -0.221
_refine_diff_density_rms 0.041
_refine_ls_extinction_method none
_refine_ls_goodness_of_fit_ref 1.042
_refine_ls_hydrogen_treatment constr
_refine_ls_matrix_type full
_refine_ls_number_parameters 221
_refine_ls_number_reflns 4108
_refine_ls_number_restraints 0
_refine_ls_restrained_S_all 1.042
_refine_ls_R_factor_all 0.0473
_refine_ls_R_factor_gt 0.0385
_refine_ls_shift/su_max 0.000
_refine_ls_shift/su_mean 0.000
_refine_ls_structure_factor_coef Fsqd
_refine_ls_weighting_details 'calc w=1/[\s^2^(Fo^2^)+(0.0533P)^2^+0.3482P] where P=(Fo^2^+2Fc^2^)/3'
_refine_ls_weighting_scheme calc
_refine_ls_wR_factor_gt 0.0973
_refine_ls_wR_factor_ref 0.1033
_reflns_number_gt 3437
_reflns_number_total 4108
_reflns_threshold_expression >2sigma(I)
_cod_data_source_file b821208b.txt
_cod_data_source_block compound5
_cod_depositor_comments
;
The following automatic conversions were performed:
'_symmetry_cell_setting' value 'Monoclinic' changed to 'monoclinic'
according to '/home/saulius/struct/CIF-dictionaries/cif_core.dic'
dictionary named 'cif_core.dic' version 2.4.1 from 2010-06-29.

Automatic conversion script
Id: cif_fix_enum 1527 2010-12-29 10:47:43Z saulius 
;
_cod_original_sg_symbol_H-M 'P 21/n'
_cod_database_code 7000995

loop_
_symmetry_equiv_pos_as_xyz
'x, y, z'
'-x+1/2, y+1/2, -z+1/2'
'-x, -y, -z'
'x-1/2, -y-1/2, z-1/2'

loop_
_atom_site_label
_atom_site_type_symbol
_atom_site_fract_x
_atom_site_fract_y
_atom_site_fract_z
_atom_site_U_iso_or_equiv
_atom_site_adp_type
_atom_site_occupancy
_atom_site_symmetry_multiplicity
_atom_site_calc_flag
_atom_site_refinement_flags
_atom_site_disorder_assembly
_atom_site_disorder_group
N1 N 0.46702(7) 0.32664(7) 0.29107(6) 0.02042(19) Uani 1 1 d . . .
N2 N 0.46259(7) 0.13425(7) 0.24827(6) 0.01948(19) Uani 1 1 d . . .
N3 N -0.31606(8) 0.34065(9) 0.00529(6) 0.0294(2) Uani 1 1 d . . .
B1 B 0.39257(10) 0.23878(10) 0.24479(8) 0.0202(2) Uani 1 1 d . . .
C1 C 0.57766(9) 0.27619(9) 0.32217(7) 0.0199(2) Uani 1 1 d . . .
C2 C 0.57524(8) 0.15813(9) 0.29522(7) 0.0192(2) Uani 1 1 d . . .
C3 C 0.67364(9) 0.08569(9) 0.31820(7) 0.0226(2) Uani 1 1 d . . .
H3 H 0.6723 0.0063 0.2998 0.027 Uiso 1 1 calc R . .
C4 C 0.77437(9) 0.13372(10) 0.36916(8) 0.0264(2) Uani 1 1 d . . .
H4 H 0.8426 0.0859 0.3861 0.032 Uiso 1 1 calc R . .
C5 C 0.77701(10) 0.25007(10) 0.39562(8) 0.0272(2) Uani 1 1 d . . .
H5 H 0.8471 0.2802 0.4302 0.033 Uiso 1 1 calc R . .
C6 C 0.67885(9) 0.32332(9) 0.37242(7) 0.0245(2) Uani 1 1 d . . .
H6 H 0.6810 0.4029 0.3904 0.029 Uiso 1 1 calc R . .
C7 C 0.42730(9) 0.01831(9) 0.21488(7) 0.0241(2) Uani 1 1 d . . .
H7A H 0.3378 0.0122 0.2111 0.029 Uiso 1 1 calc R . .
H7B H 0.4604 -0.0398 0.2615 0.029 Uiso 1 1 calc R . .
C8 C 0.47145(11) -0.01005(11) 0.11896(9) 0.0351(3) Uani 1 1 d . . .
H8A H 0.4356 0.0446 0.0717 0.053 Uiso 1 1 calc R . .
H8B H 0.4474 -0.0895 0.1011 0.053 Uiso 1 1 calc R . .
H8C H 0.5600 -0.0036 0.1220 0.053 Uiso 1 1 calc R . .
C9 C 0.43349(10) 0.44438(9) 0.31744(7) 0.0247(2) Uani 1 1 d . . .
H9A H 0.3747 0.4763 0.2679 0.030 Uiso 1 1 calc R . .
H9B H 0.5066 0.4944 0.3207 0.030 Uiso 1 1 calc R . .
C10 C 0.37779(11) 0.44751(10) 0.41235(8) 0.0293(2) Uani 1 1 d . . .
H10A H 0.3036 0.4006 0.4087 0.044 Uiso 1 1 calc R . .
H10B H 0.3582 0.5280 0.4280 0.044 Uiso 1 1 calc R . .
H10C H 0.4357 0.4160 0.4616 0.044 Uiso 1 1 calc R . .
C11 C 0.26368(9) 0.25304(9) 0.19991(7) 0.0220(2) Uani 1 1 d . . .
C12 C 0.16167(9) 0.26336(9) 0.16381(7) 0.0207(2) Uani 1 1 d . . .
C13 C 0.04043(9) 0.27910(8) 0.12205(7) 0.0195(2) Uani 1 1 d . . .
C14 C 0.01866(9) 0.33755(8) 0.03568(7) 0.0205(2) Uani 1 1 d . . .
H14 H 0.0854 0.3637 0.0029 0.025 Uiso 1 1 calc R . .
C15 C -0.09772(9) 0.35788(9) -0.00270(7) 0.0211(2) Uani 1 1 d . . .
H15 H -0.1096 0.3976 -0.0615 0.025 Uiso 1 1 calc R . .
C16 C -0.19946(9) 0.32081(9) 0.04356(7) 0.0209(2) Uani 1 1 d . . .
C17 C -0.17747(9) 0.26189(9) 0.13067(7) 0.0214(2) Uani 1 1 d . . .
H17 H -0.2439 0.2355 0.1637 0.026 Uiso 1 1 calc R . .
C18 C -0.06046(9) 0.24218(8) 0.16844(7) 0.0210(2) Uani 1 1 d . . .
H18 H -0.0480 0.2026 0.2273 0.025 Uiso 1 1 calc R . .
C19 C -0.33564(10) 0.41111(11) -0.07951(8) 0.0297(3) Uani 1 1 d . . .
H19A H -0.3043 0.4896 -0.0667 0.045 Uiso 1 1 calc R . .
H19B H -0.4227 0.4151 -0.0983 0.045 Uiso 1 1 calc R . .
H19C H -0.2932 0.3761 -0.1308 0.045 Uiso 1 1 calc R . .
C20 C -0.41735(9) 0.31988(11) 0.06178(8) 0.0299(3) Uani 1 1 d . . .
H20A H -0.4203 0.2373 0.0782 0.045 Uiso 1 1 calc R . .
H20B H -0.4929 0.3420 0.0256 0.045 Uiso 1 1 calc R . .
H20C H -0.4076 0.3663 0.1199 0.045 Uiso 1 1 calc R . .

loop_
_atom_site_aniso_label
_atom_site_aniso_U_11
_atom_site_aniso_U_22
_atom_site_aniso_U_33
_atom_site_aniso_U_23
_atom_site_aniso_U_13
_atom_site_aniso_U_12
N1 0.0184(4) 0.0215(4) 0.0212(4) 0.0011(3) 0.0005(3) 0.0019(3)
N2 0.0178(4) 0.0213(4) 0.0193(4) 0.0005(3) 0.0015(3) -0.0003(3)
N3 0.0180(4) 0.0452(6) 0.0247(5) 0.0087(4) 0.0004(4) 0.0017(4)
B1 0.0193(5) 0.0241(5) 0.0174(5) 0.0017(4) 0.0037(4) -0.0004(4)
C1 0.0178(5) 0.0232(5) 0.0190(5) 0.0028(4) 0.0027(4) 0.0006(4)
C2 0.0178(5) 0.0239(5) 0.0162(5) 0.0026(4) 0.0030(4) -0.0011(4)
C3 0.0222(5) 0.0238(5) 0.0221(5) 0.0043(4) 0.0045(4) 0.0022(4)
C4 0.0185(5) 0.0346(6) 0.0262(5) 0.0074(4) 0.0018(4) 0.0048(4)
C5 0.0187(5) 0.0357(6) 0.0267(6) 0.0041(4) -0.0024(4) -0.0037(4)
C6 0.0225(5) 0.0263(5) 0.0245(5) 0.0007(4) 0.0011(4) -0.0034(4)
C7 0.0251(5) 0.0209(5) 0.0264(5) 0.0003(4) 0.0016(4) -0.0036(4)
C8 0.0362(6) 0.0323(6) 0.0376(7) -0.0129(5) 0.0073(5) -0.0021(5)
C9 0.0254(5) 0.0200(5) 0.0283(6) 0.0005(4) -0.0006(4) 0.0021(4)
C10 0.0356(6) 0.0252(5) 0.0267(6) -0.0022(4) -0.0013(5) 0.0080(4)
C11 0.0215(5) 0.0239(5) 0.0208(5) 0.0004(4) 0.0025(4) 0.0003(4)
C12 0.0214(5) 0.0211(5) 0.0198(5) -0.0018(4) 0.0028(4) 0.0002(4)
C13 0.0186(5) 0.0192(5) 0.0204(5) -0.0033(4) 0.0000(4) 0.0008(4)
C14 0.0196(5) 0.0221(5) 0.0203(5) -0.0021(4) 0.0038(4) -0.0012(4)
C15 0.0223(5) 0.0248(5) 0.0162(5) 0.0006(4) 0.0013(4) 0.0001(4)
C16 0.0184(5) 0.0232(5) 0.0208(5) -0.0015(4) -0.0001(4) 0.0003(4)
C17 0.0189(5) 0.0229(5) 0.0227(5) 0.0012(4) 0.0036(4) -0.0015(4)
C18 0.0217(5) 0.0209(5) 0.0204(5) 0.0009(4) 0.0009(4) 0.0009(4)
C19 0.0228(5) 0.0427(6) 0.0233(5) 0.0050(5) -0.0009(4) 0.0059(5)
C20 0.0182(5) 0.0391(6) 0.0324(6) 0.0066(5) 0.0009(4) -0.0007(4)

loop_
_atom_type_symbol
_atom_type_description
_atom_type_scat_dispersion_real
_atom_type_scat_dispersion_imag
_atom_type_scat_source
C C 0.0033 0.0016 'International Tables Vol C Tables 4.2.6.8 and 6.1.1.4'
H H 0.0000 0.0000 'International Tables Vol C Tables 4.2.6.8 and 6.1.1.4'
N N 0.0061 0.0033 'International Tables Vol C Tables 4.2.6.8 and 6.1.1.4'
B B 0.0013 0.0007 'International Tables Vol C Tables 4.2.6.8 and 6.1.1.4'

loop_
_geom_angle_atom_site_label_1
_geom_angle_atom_site_label_2
_geom_angle_atom_site_label_3
_geom_angle
_geom_angle_site_symmetry_1
_geom_angle_site_symmetry_3
_geom_angle_publ_flag
C1 N1 B1 108.12(8) . . ?
C1 N1 C9 122.60(8) . . ?
B1 N1 C9 128.62(8) . . ?
C2 N2 B1 108.22(8) . . ?
C2 N2 C7 122.84(8) . . ?
B1 N2 C7 128.87(8) . . ?
C16 N3 C20 119.74(9) . . ?
C16 N3 C19 119.62(9) . . ?
C20 N3 C19 118.47(9) . . ?
N2 B1 N1 106.70(9) . . ?
N2 B1 C11 126.28(9) . . ?
N1 B1 C11 127.01(9) . . ?
C6 C1 N1 130.70(10) . . ?
C6 C1 C2 120.81(9) . . ?
N1 C1 C2 108.48(8) . . ?
C3 C2 N2 130.46(9) . . ?
C3 C2 C1 121.05(9) . . ?
N2 C2 C1 108.47(8) . . ?
C2 C3 C4 117.64(10) . . ?
C2 C3 H3 121.2 . . ?
C4 C3 H3 121.2 . . ?
C5 C4 C3 121.39(10) . . ?
C5 C4 H4 119.3 . . ?
C3 C4 H4 119.3 . . ?
C4 C5 C6 121.25(10) . . ?
C4 C5 H5 119.4 . . ?
C6 C5 H5 119.4 . . ?
C1 C6 C5 117.85(10) . . ?
C1 C6 H6 121.1 . . ?
C5 C6 H6 121.1 . . ?
N2 C7 C8 113.05(9) . . ?
N2 C7 H7A 109.0 . . ?
C8 C7 H7A 109.0 . . ?
N2 C7 H7B 109.0 . . ?
C8 C7 H7B 109.0 . . ?
H7A C7 H7B 107.8 . . ?
C7 C8 H8A 109.5 . . ?
C7 C8 H8B 109.5 . . ?
H8A C8 H8B 109.5 . . ?
C7 C8 H8C 109.5 . . ?
H8A C8 H8C 109.5 . . ?
H8B C8 H8C 109.5 . . ?
N1 C9 C10 112.05(8) . . ?
N1 C9 H9A 109.2 . . ?
C10 C9 H9A 109.2 . . ?
N1 C9 H9B 109.2 . . ?
C10 C9 H9B 109.2 . . ?
H9A C9 H9B 107.9 . . ?
C9 C10 H10A 109.5 . . ?
C9 C10 H10B 109.5 . . ?
H10A C10 H10B 109.5 . . ?
C9 C10 H10C 109.5 . . ?
H10A C10 H10C 109.5 . . ?
H10B C10 H10C 109.5 . . ?
C12 C11 B1 179.35(12) . . ?
C11 C12 C13 178.28(11) . . ?
C14 C13 C18 117.63(9) . . ?
C14 C13 C12 120.93(9) . . ?
C18 C13 C12 121.35(9) . . ?
C15 C14 C13 121.30(9) . . ?
C15 C14 H14 119.3 . . ?
C13 C14 H14 119.3 . . ?
C14 C15 C16 121.30(9) . . ?
C14 C15 H15 119.3 . . ?
C16 C15 H15 119.3 . . ?
N3 C16 C15 121.50(9) . . ?
N3 C16 C17 121.12(9) . . ?
C15 C16 C17 117.38(9) . . ?
C18 C17 C16 120.78(9) . . ?
C18 C17 H17 119.6 . . ?
C16 C17 H17 119.6 . . ?
C17 C18 C13 121.61(9) . . ?
C17 C18 H18 119.2 . . ?
C13 C18 H18 119.2 . . ?
N3 C19 H19A 109.5 . . ?
N3 C19 H19B 109.5 . . ?
H19A C19 H19B 109.5 . . ?
N3 C19 H19C 109.5 . . ?
H19A C19 H19C 109.5 . . ?
H19B C19 H19C 109.5 . . ?
N3 C20 H20A 109.5 . . ?
N3 C20 H20B 109.5 . . ?
H20A C20 H20B 109.5 . . ?
N3 C20 H20C 109.5 . . ?
H20A C20 H20C 109.5 . . ?
H20B C20 H20C 109.5 . . ?

loop_
_geom_bond_atom_site_label_1
_geom_bond_atom_site_label_2
_geom_bond_distance
_geom_bond_site_symmetry_2
_geom_bond_publ_flag
N1 C1 1.3952(12) . ?
N1 B1 1.4311(14) . ?
N1 C9 1.4606(13) . ?
N2 C2 1.3943(12) . ?
N2 B1 1.4293(14) . ?
N2 C7 1.4588(13) . ?
N3 C16 1.3795(12) . ?
N3 C20 1.4441(14) . ?
N3 C19 1.4512(14) . ?
B1 C11 1.5250(15) . ?
C1 C6 1.3900(14) . ?
C1 C2 1.4109(14) . ?
C2 C3 1.3898(14) . ?
C3 C4 1.3948(15) . ?
C3 H3 0.9500 . ?
C4 C5 1.3900(16) . ?
C4 H4 0.9500 . ?
C5 C6 1.3939(15) . ?
C5 H5 0.9500 . ?
C6 H6 0.9500 . ?
C7 C8 1.5127(16) . ?
C7 H7A 0.9900 . ?
C7 H7B 0.9900 . ?
C8 H8A 0.9800 . ?
C8 H8B 0.9800 . ?
C8 H8C 0.9800 . ?
C9 C10 1.5197(15) . ?
C9 H9A 0.9900 . ?
C9 H9B 0.9900 . ?
C10 H10A 0.9800 . ?
C10 H10B 0.9800 . ?
C10 H10C 0.9800 . ?
C11 C12 1.2086(14) . ?
C12 C13 1.4354(13) . ?
C13 C14 1.4002(14) . ?
C13 C18 1.4023(14) . ?
C14 C15 1.3787(13) . ?
C14 H14 0.9500 . ?
C15 C16 1.4095(14) . ?
C15 H15 0.9500 . ?
C16 C17 1.4121(14) . ?
C17 C18 1.3809(14) . ?
C17 H17 0.9500 . ?
C18 H18 0.9500 . ?
C19 H19A 0.9800 . ?
C19 H19B 0.9800 . ?
C19 H19C 0.9800 . ?
C20 H20A 0.9800 . ?
C20 H20B 0.9800 . ?
C20 H20C 0.9800 . ?

loop_
_cod_related_entry_id
_cod_related_entry_database
_cod_related_entry_code
1 ChemSpider 30652594
